data_1529456
loop_
_publ_author_name
'Knichal, Jane V.'
'Gee, William J.'
'Burrows, Andrew D.'
'Raithby, Paul R.'
'Wilson, Chick C.'

_publ_section_title
;
 A new small molecule gelator and 3D framework ligator of lead(ii)
;
_journal_issue 42
_journal_name_full CrystEngComm
_journal_page_first 8139
_journal_paper_doi 10.1039/C5CE01689D
_journal_volume 17
_journal_year 2015
_chemical_formula_moiety 'C14 H13 N O5 Pb'
_chemical_formula_sum 'C14 H13 N O5 Pb'
_chemical_formula_weight 482.44
_chemical_properties_physical Hygroscopic
_space_group_crystal_system tetragonal
_space_group_IT_number 114
_space_group_name_Hall 'P -4 2n'
_space_group_name_H-M_alt 'P -4 21 c'
_symmetry_space_group_name_Hall 'P -4 2n'
_symmetry_space_group_name_H-M 'P -4 21 c'
_atom_sites_solution_hydrogens mixed
_audit_creation_method SHELXL-2014/7
_audit_update_record
;
2015-08-03 deposited with the CCDC.
2015-08-21 downloaded from the CCDC.
;
_cell_angle_alpha 90
_cell_angle_beta 90
_cell_angle_gamma 90
_cell_formula_units_Z 8
_cell_length_a 19.0391(2)
_cell_length_b 19.0391(2)
_cell_length_c 8.0073(2)
_cell_measurement_reflns_used 6022
_cell_measurement_temperature 150(2)
_cell_measurement_theta_max 28.8510
_cell_measurement_theta_min 3.4700
_cell_volume 2902.54(8)
_computing_cell_refinement
;
CrysAlisPro, Oxford Diffraction Ltd.,
Version 1.171.35.21 (release 20-01-2012 CrysAlis171 .NET)
(compiled Jan 23 2012,18:06:46)
;
_computing_data_collection
;
CrysAlisPro, Oxford Diffraction Ltd.,
Version 1.171.35.21 (release 20-01-2012 CrysAlis171 .NET)
(compiled Jan 23 2012,18:06:46)
;
_computing_data_reduction
;
CrysAlisPro, Oxford Diffraction Ltd.,
Version 1.171.35.21 (release 20-01-2012 CrysAlis171 .NET)
(compiled Jan 23 2012,18:06:46)
;
_computing_molecular_graphics 'POV-Ray, version 3.6, 2004'
_computing_structure_refinement 'SHELXL-2014/7 (Sheldrick, 2014)'
_computing_structure_solution 'SHELXS-97 (Sheldrick, 1990)'
_diffrn_ambient_temperature 150(2)
_diffrn_detector 'CCD plate'
_diffrn_detector_area_resol_mean 16.1468
_diffrn_detector_type EosS2
_diffrn_measured_fraction_theta_full 0.997
_diffrn_measured_fraction_theta_max 0.926
_diffrn_measurement_device 'four-circle diffractometer'
_diffrn_measurement_device_type 'New Xcalibur, EosS2'
_diffrn_measurement_method '\w scans'
_diffrn_radiation_type MoK\a
_diffrn_radiation_wavelength 0.71073
_diffrn_reflns_av_R_equivalents 0.0470
_diffrn_reflns_av_unetI/netI 0.0451
_diffrn_reflns_laue_measured_fraction_full 0.997
_diffrn_reflns_laue_measured_fraction_max 0.926
_diffrn_reflns_limit_h_max 22
_diffrn_reflns_limit_h_min -24
_diffrn_reflns_limit_k_max 25
_diffrn_reflns_limit_k_min -24
_diffrn_reflns_limit_l_max 10
_diffrn_reflns_limit_l_min -11
_diffrn_reflns_number 16891
_diffrn_reflns_point_group_measured_fraction_full 0.998
_diffrn_reflns_point_group_measured_fraction_max 0.888
_diffrn_reflns_theta_full 25.000
_diffrn_reflns_theta_max 29.484
_diffrn_reflns_theta_min 3.325
_diffrn_source 'Enhance (Mo) X-ray Source'
_exptl_absorpt_coefficient_mu 11.645
_exptl_absorpt_correction_T_max 1.00000
_exptl_absorpt_correction_T_min 0.90711
_exptl_absorpt_correction_type multi-scan
_exptl_absorpt_process_details
'CrysAlisPro, Agilent Technologies, Version 1.171.37.33 (release 27-03-2014 CrysAlis171 .NET) (compiled Mar 27 2014,17:12:48) Empirical absorption correction using spherical harmonics, implemented in SCALE3 ABSPACK scaling algorithm.'
_exptl_crystal_colour colourless
_exptl_crystal_density_diffrn 2.208
_exptl_crystal_description needle
_exptl_crystal_F_000 1808
_exptl_crystal_recrystallization_method 'Re-crystallisation from solvent: DMF'
_exptl_crystal_size_max 0.4
_exptl_crystal_size_mid 0.1
_exptl_crystal_size_min 0.1
_refine_diff_density_max 0.873
_refine_diff_density_min -0.892
_refine_diff_density_rms 0.164
_refine_ls_abs_structure_details
;
 Flack x determined using 1224 quotients [(I+)-(I-)]/[(I+)+(I-)]
 (Parsons, Flack and Wagner, Acta Cryst. B69 (2013) 249-259).
;
_refine_ls_abs_structure_Flack -0.024(7)
_refine_ls_extinction_method none
_refine_ls_goodness_of_fit_ref 1.052
_refine_ls_hydrogen_treatment mixed
_refine_ls_matrix_type full
_refine_ls_number_parameters 198
_refine_ls_number_reflns 3585
_refine_ls_number_restraints 2
_refine_ls_restrained_S_all 1.052
_refine_ls_R_factor_all 0.0379
_refine_ls_R_factor_gt 0.0283
_refine_ls_shift/su_max 0.001
_refine_ls_shift/su_mean 0.000
_refine_ls_structure_factor_coef Fsqd
_refine_ls_weighting_details 'w=1/[\s^2^(Fo^2^)+(0.0136P)^2^] where P=(Fo^2^+2Fc^2^)/3'
_refine_ls_weighting_scheme calc
_refine_ls_wR_factor_gt 0.0409
_refine_ls_wR_factor_ref 0.0430
_reflns_Friedel_coverage 0.707
_reflns_friedel_fraction_full 1.000
_reflns_friedel_fraction_max 0.839
_reflns_number_gt 3182
_reflns_number_total 3585
_reflns_threshold_expression 'I > 2\s(I)'
_cod_data_source_file c5ce01689d2.cif
_cod_data_source_block C:\CRYSTA~1\15c29\prr29
_cod_depositor_comments 'Adding full bibliography for 1529456.cif.'
_cod_original_cell_volume 2902.55(9)
_cod_database_code 1529456
_shelx_shelxl_version_number 2014/7
_shelx_space_group_comment
;
The symmetry employed for this shelxl refinement is uniquely defined
by the following loop, which should always be used as a source of
symmetry information in preference to the above space-group names.
They are only intended as comments.
;

loop_
_space_group_symop_operation_xyz
'x, y, z'
'y, -x, -z'
'-x, -y, z'
'-y, x, -z'
'x+1/2, -y+1/2, -z+1/2'
'-x+1/2, y+1/2, -z+1/2'
'-y+1/2, -x+1/2, z+1/2'
'y+1/2, x+1/2, z+1/2'

loop_
_atom_site_label
_atom_site_type_symbol
_atom_site_fract_x
_atom_site_fract_y
_atom_site_fract_z
_atom_site_U_iso_or_equiv
_atom_site_adp_type
_atom_site_occupancy
_atom_site_site_symmetry_order
_atom_site_calc_flag
_atom_site_refinement_flags_posn
_atom_site_refinement_flags_adp
Pb1 Pb 0.83598(2) 0.35869(2) -0.01692(3) 0.01447(7) Uani 1 1 d . .
O1 O 0.7166(2) 0.3027(2) 0.0183(6) 0.0272(11) Uani 1 1 d . .
O2 O 0.7639(3) 0.3555(3) 0.2358(5) 0.0210(12) Uani 1 1 d . .
O3 O 0.4652(3) 0.2285(3) 0.0598(5) 0.0290(13) Uani 1 1 d . .
O4 O 0.4095(3) 0.2299(3) 0.3018(6) 0.0237(12) Uani 1 1 d . .
O5 O 0.8889(3) 0.4505(3) 0.2058(7) 0.0356(15) Uani 1 1 d . .
C2 C 0.6473(4) 0.3137(4) 0.2650(8) 0.0184(16) Uani 1 1 d . .
C8 C 0.6445(4) 0.3372(4) 0.4305(7) 0.0230(16) Uani 1 1 d . .
H8 H 0.6857 0.3561 0.4801 0.028 Uiso 1 1 calc R U
C1 C 0.7127(4) 0.3233(4) 0.1657(8) 0.0175(16) Uani 1 1 d . .
C12 C 0.8507(5) 0.5019(5) 0.2261(9) 0.031(2) Uani 1 1 d . .
H12 H 0.8019 0.4929 0.2390 0.037 Uiso 1 1 calc R U
C5 C 0.4618(4) 0.2436(4) 0.2125(9) 0.0181(17) Uani 1 1 d . .
C3 C 0.5868(4) 0.2856(4) 0.1943(9) 0.0200(17) Uani 1 1 d . .
H3 H 0.5873 0.2711 0.0808 0.024 Uiso 1 1 calc R U
N1 N 0.8707(4) 0.5683(4) 0.2317(10) 0.044(2) Uani 1 1 d . .
C4 C 0.5249(4) 0.2784(4) 0.2888(8) 0.0211(17) Uani 1 1 d . .
C14 C 0.8215(6) 0.6256(5) 0.2505(10) 0.047(3) Uani 1 1 d . .
H14A H 0.7735 0.6077 0.2397 0.071 Uiso 1 1 calc R U
H14B H 0.8302 0.6609 0.1639 0.071 Uiso 1 1 calc R U
H14C H 0.8275 0.6470 0.3609 0.071 Uiso 1 1 calc R U
C13 C 0.9437(6) 0.5875(6) 0.209(2) 0.110(6) Uani 1 1 d . .
H13A H 0.9674 0.5514 0.1423 0.165 Uiso 1 1 calc R U
H13B H 0.9666 0.5913 0.3182 0.165 Uiso 1 1 calc R U
H13C H 0.9465 0.6327 0.1511 0.165 Uiso 1 1 calc R U
C7 C 0.5832(4) 0.3334(4) 0.5240(8) 0.0264(16) Uani 1 1 d . .
C6 C 0.5238(4) 0.3029(4) 0.4532(8) 0.0214(17) Uani 1 1 d . .
H6 H 0.4821 0.2987 0.5174 0.026 Uiso 1 1 calc R U
C9 C 0.5832(5) 0.3617(5) 0.6972(9) 0.034(2) Uani 1 1 d . .
H9 H 0.6275 0.3696 0.7486 0.041 Uiso 1 1 calc R U
C10 C 0.5278(5) 0.3764(5) 0.7830(9) 0.032(2) Uani 1 1 d . .
C11 C 0.4728(5) 0.3914(6) 0.8684(11) 0.044(2) Uani 1 1 d D .
H11A H 0.454(5) 0.437(2) 0.847(10) 0.052 Uiso 1 1 d D U
H11B H 0.451(4) 0.361(3) 0.944(8) 0.052 Uiso 1 1 d D U

loop_
_atom_site_aniso_label
_atom_site_aniso_U_11
_atom_site_aniso_U_22
_atom_site_aniso_U_33
_atom_site_aniso_U_23
_atom_site_aniso_U_13
_atom_site_aniso_U_12
Pb1 0.01541(14) 0.01435(13) 0.01364(10) 0.00020(11) 0.00022(11) 0.00142(9)
O1 0.028(3) 0.032(3) 0.022(3) -0.006(3) -0.001(3) -0.008(2)
O2 0.016(3) 0.023(3) 0.024(3) 0.001(2) -0.001(2) -0.003(2)
O3 0.023(3) 0.043(4) 0.021(3) -0.010(2) 0.000(2) -0.011(3)
O4 0.021(3) 0.025(3) 0.025(3) -0.005(2) 0.005(2) -0.006(3)
O5 0.030(4) 0.026(4) 0.051(4) -0.008(3) 0.000(3) -0.005(3)
C2 0.016(4) 0.018(4) 0.022(3) 0.003(3) 0.000(3) 0.002(3)
C8 0.017(4) 0.026(4) 0.026(3) -0.002(3) -0.002(3) -0.001(3)
C1 0.013(4) 0.018(4) 0.021(4) 0.001(3) -0.002(3) -0.002(3)
C12 0.028(6) 0.035(6) 0.029(4) -0.007(4) 0.002(4) -0.011(4)
C5 0.013(4) 0.012(4) 0.029(4) 0.002(3) 0.001(3) 0.002(3)
C3 0.020(5) 0.018(4) 0.022(4) 0.001(3) -0.003(3) 0.002(3)
N1 0.031(5) 0.027(5) 0.074(5) -0.006(4) -0.006(4) -0.011(4)
C4 0.019(5) 0.025(5) 0.020(4) 0.001(3) -0.001(3) 0.003(3)
C14 0.059(7) 0.031(6) 0.052(5) -0.010(4) 0.004(5) -0.002(5)
C13 0.042(8) 0.043(8) 0.245(18) -0.033(11) -0.018(11) -0.020(6)
C7 0.030(4) 0.028(4) 0.022(4) -0.001(4) 0.000(3) -0.001(3)
C6 0.015(4) 0.025(4) 0.025(4) -0.005(3) 0.003(3) -0.005(3)
C9 0.029(5) 0.048(6) 0.027(4) -0.016(4) -0.001(4) -0.008(5)
C10 0.032(6) 0.041(6) 0.023(4) -0.017(4) 0.003(4) -0.012(4)
C11 0.038(6) 0.059(7) 0.034(5) -0.012(5) 0.003(4) -0.012(5)

loop_
_atom_type_symbol
_atom_type_description
_atom_type_scat_dispersion_real
_atom_type_scat_dispersion_imag
_atom_type_scat_source
C C 0.0033 0.0016 'International Tables Vol C Tables 4.2.6.8 and 6.1.1.4'
H H 0.0000 0.0000 'International Tables Vol C Tables 4.2.6.8 and 6.1.1.4'
O O 0.0106 0.0060 'International Tables Vol C Tables 4.2.6.8 and 6.1.1.4'
Pb Pb -3.3944 10.1111 'International Tables Vol C Tables 4.2.6.8 and 6.1.1.4'
N N 0.0061 0.0033 'International Tables Vol C Tables 4.2.6.8 and 6.1.1.4'

loop_
_geom_angle_atom_site_label_1
_geom_angle_atom_site_label_2
_geom_angle_atom_site_label_3
_geom_angle
_geom_angle_site_symmetry_1
_geom_angle_site_symmetry_3
O3 Pb1 O2 81.49(17) 4_655 .
O3 Pb1 O1 84.96(17) 4_655 .
O2 Pb1 O1 52.57(15) . .
O3 Pb1 O5 74.75(18) 4_655 .
O2 Pb1 O5 71.22(17) . .
O1 Pb1 O5 122.44(17) . .
O3 Pb1 O2 122.04(15) 4_655 8_544
O2 Pb1 O2 131.8(2) . 8_544
O1 Pb1 O2 85.64(15) . 8_544
O5 Pb1 O2 150.06(18) . 8_544
O3 Pb1 C1 81.47(19) 4_655 .
O2 Pb1 C1 26.66(17) . .
O1 Pb1 C1 25.95(18) . .
O5 Pb1 C1 97.00(19) . .
O2 Pb1 C1 109.36(18) 8_544 .
C1 O1 Pb1 91.5(4) . .
C1 O2 Pb1 94.4(4) . .
C1 O2 Pb1 139.7(4) . 8_545
Pb1 O2 Pb1 103.55(18) . 8_545
C5 O3 Pb1 102.3(4) . 2_565
C12 O5 Pb1 112.5(5) . .
C3 C2 C8 118.5(7) . .
C3 C2 C1 121.5(6) . .
C8 C2 C1 119.8(7) . .
C7 C8 C2 121.7(7) . .
C7 C8 H8 119.2 . .
C2 C8 H8 119.2 . .
O1 C1 O2 121.3(6) . .
O1 C1 C2 121.1(6) . .
O2 C1 C2 117.5(6) . .
O1 C1 Pb1 62.5(4) . .
O2 C1 Pb1 59.0(4) . .
C2 C1 Pb1 173.3(5) . .
O5 C12 N1 126.5(9) . .
O5 C12 H12 116.7 . .
N1 C12 H12 116.7 . .
O4 C5 O3 123.2(7) . .
O4 C5 C4 119.7(6) . .
O3 C5 C4 117.0(6) . .
C2 C3 C4 120.8(7) . .
C2 C3 H3 119.6 . .
C4 C3 H3 119.6 . .
C12 N1 C14 122.6(9) . .
C12 N1 C13 120.9(9) . .
C14 N1 C13 116.4(8) . .
C6 C4 C3 119.2(7) . .
C6 C4 C5 121.2(7) . .
C3 C4 C5 119.6(6) . .
N1 C14 H14A 109.5 . .
N1 C14 H14B 109.5 . .
H14A C14 H14B 109.5 . .
N1 C14 H14C 109.5 . .
H14A C14 H14C 109.5 . .
H14B C14 H14C 109.5 . .
N1 C13 H13A 109.5 . .
N1 C13 H13B 109.5 . .
H13A C13 H13B 109.5 . .
N1 C13 H13C 109.5 . .
H13A C13 H13C 109.5 . .
H13B C13 H13C 109.5 . .
C8 C7 C6 119.0(6) . .
C8 C7 C9 118.9(6) . .
C6 C7 C9 122.0(6) . .
C7 C6 C4 120.7(7) . .
C7 C6 H6 119.7 . .
C4 C6 H6 119.7 . .
C10 C9 C7 125.1(8) . .
C10 C9 H9 117.4 . .
C7 C9 H9 117.4 . .
C11 C10 C9 179.7(11) . .
C10 C11 H11A 114(6) . .
C10 C11 H11B 124(5) . .
H11A C11 H11B 121(8) . .

loop_
_geom_bond_atom_site_label_1
_geom_bond_atom_site_label_2
_geom_bond_distance
_geom_bond_site_symmetry_2
Pb1 O3 2.396(5) 4_655
Pb1 O2 2.446(4) .
Pb1 O1 2.527(4) .
Pb1 O5 2.693(5) .
Pb1 O2 2.705(5) 8_544
Pb1 C1 2.847(7) .
O1 C1 1.246(8) .
O2 C1 1.281(8) .
O2 Pb1 2.705(5) 8_545
O3 C5 1.257(8) .
O3 Pb1 2.396(5) 2_565
O4 C5 1.254(8) .
O5 C12 1.229(10) .
C2 C3 1.390(10) .
C2 C8 1.399(9) .
C2 C1 1.489(10) .
C8 C7 1.389(9) .
C8 H8 0.9500 .
C12 N1 1.322(10) .
C12 H12 0.9500 .
C5 C4 1.503(10) .
C3 C4 1.406(10) .
C3 H3 0.9500 .
N1 C14 1.446(12) .
N1 C13 1.448(12) .
C4 C6 1.397(9) .
C14 H14A 0.9800 .
C14 H14B 0.9800 .
C14 H14C 0.9800 .
C13 H13A 0.9800 .
C13 H13B 0.9800 .
C13 H13C 0.9800 .
C7 C6 1.392(9) .
C7 C9 1.488(10) .
C6 H6 0.9500 .
C9 C10 1.291(11) .
C9 H9 0.9500 .
C10 C11 1.282(12) .
C11 H11A 0.96(3) .
C11 H11B 0.94(3) .
